data_7102725
loop_
_publ_author_name
'Nakamura, Asao'
'Sato, Tomohiro'
'Kuroda, Reiko'

_publ_section_title
;
 Formation of racemic crystals of transition metal complexes by
 grinding 1 : 1 mixtures of enantiomeric crystals.
;
_journal_issue 24
_journal_name_full 'Chemical communications (Cambridge, England)'
_journal_page_first 2858
_journal_page_last 2859
_journal_paper_doi 10.1039/b409006c
_journal_year 2004
_chemical_formula_sum 'C72 H54 F24 N12 O3 Os2 P4'
_chemical_formula_weight 2095.56
_chemical_name_systematic
;
?
;
_space_group_IT_number 19
_symmetry_cell_setting orthorhombic
_symmetry_space_group_name_Hall 'P 2ac 2ab'
_symmetry_space_group_name_H-M 'P 21 21 21'
_atom_sites_solution_hydrogens geom
_atom_sites_solution_primary direct
_atom_sites_solution_secondary difmap
_audit_creation_method SHELXL-97
_cell_angle_alpha 90.00
_cell_angle_beta 90.00
_cell_angle_gamma 90.00
_cell_formula_units_Z 4
_cell_length_a 13.0513(10)
_cell_length_b 17.7690(14)
_cell_length_c 31.426(3)
_cell_measurement_reflns_used 13679
_cell_measurement_temperature 100(2)
_cell_measurement_theta_max 27.95
_cell_measurement_theta_min 1.30
_cell_volume 7288.0(10)
_computing_cell_refinement 'Bruker SMART'
_computing_data_collection 'Bruker SMART'
_computing_data_reduction 'Bruker SAINT'
_computing_structure_refinement 'SHELXL-97 (Sheldrick, 1997)'
_computing_structure_solution 'SHELXS-97 (Sheldrick, 1997)'
_diffrn_ambient_temperature 100(2)
_diffrn_measured_fraction_theta_full 0.978
_diffrn_measured_fraction_theta_max 0.978
_diffrn_measurement_device_type 'CCD area detector'
_diffrn_measurement_method '\w scans'
_diffrn_radiation_monochromator graphite
_diffrn_radiation_source 'fine-focus sealed tube'
_diffrn_radiation_type MoK\a
_diffrn_radiation_wavelength 0.71073
_diffrn_reflns_av_R_equivalents 0.0771
_diffrn_reflns_av_sigmaI/netI 0.1173
_diffrn_reflns_limit_h_max 16
_diffrn_reflns_limit_h_min -7
_diffrn_reflns_limit_k_max 22
_diffrn_reflns_limit_k_min -22
_diffrn_reflns_limit_l_max 41
_diffrn_reflns_limit_l_min -41
_diffrn_reflns_number 46061
_diffrn_reflns_theta_full 27.95
_diffrn_reflns_theta_max 27.95
_diffrn_reflns_theta_min 1.30
_exptl_absorpt_coefficient_mu 3.692
_exptl_absorpt_correction_T_max 0.7091
_exptl_absorpt_correction_T_min 0.6074
_exptl_absorpt_correction_type empirical
_exptl_absorpt_process_details 'Bruker SADABS'
_exptl_crystal_colour black
_exptl_crystal_density_diffrn 1.910
_exptl_crystal_density_method 'not measured'
_exptl_crystal_description prism
_exptl_crystal_F_000 4088
_exptl_crystal_size_max 0.15
_exptl_crystal_size_mid 0.10
_exptl_crystal_size_min 0.10
_refine_diff_density_max 1.770
_refine_diff_density_min -1.351
_refine_diff_density_rms 0.180
_refine_ls_abs_structure_details 'Flack H D (1983), Acta Cryst. A39, 876-881'
_refine_ls_abs_structure_Flack -0.008(6)
_refine_ls_extinction_method none
_refine_ls_goodness_of_fit_ref 0.976
_refine_ls_hydrogen_treatment mixed
_refine_ls_matrix_type full
_refine_ls_number_parameters 619
_refine_ls_number_reflns 16877
_refine_ls_number_restraints 0
_refine_ls_restrained_S_all 0.976
_refine_ls_R_factor_all 0.0700
_refine_ls_R_factor_gt 0.0503
_refine_ls_shift/su_max 0.002
_refine_ls_shift/su_mean 0.000
_refine_ls_structure_factor_coef Fsqd
_refine_ls_weighting_details 'calc w=1/[\s^2^(Fo^2^)+(0.0000P)^2^+0.0000P] where P=(Fo^2^+2Fc^2^)/3'
_refine_ls_weighting_scheme calc
_refine_ls_wR_factor_gt 0.0927
_refine_ls_wR_factor_ref 0.0989
_reflns_number_gt 13679
_reflns_number_total 16877
_reflns_threshold_expression >2sigma(I)
_cod_data_source_file b409006c.txt
_cod_data_source_block compound_6
_cod_depositor_comments
;
The following automatic conversions were performed:
'_symmetry_cell_setting' value 'Orthorhombic' changed to 'orthorhombic'
according to '/home/saulius/struct/CIF-dictionaries/cif_core.dic'
dictionary named 'cif_core.dic' version 2.4.1 from 2010-06-29.

Automatic conversion script
Id: cif_fix_enum 1527 2010-12-29 10:47:43Z saulius 
;
_cod_original_sg_symbol_H-M P2(1)2(1)2(1)
_cod_database_code 7102725

loop_
_symmetry_equiv_pos_as_xyz
'x, y, z'
'-x+1/2, -y, z+1/2'
'x+1/2, -y+1/2, -z'
'-x, y+1/2, -z+1/2'

loop_
_atom_site_label
_atom_site_type_symbol
_atom_site_fract_x
_atom_site_fract_y
_atom_site_fract_z
_atom_site_U_iso_or_equiv
_atom_site_adp_type
_atom_site_occupancy
_atom_site_symmetry_multiplicity
_atom_site_calc_flag
_atom_site_refinement_flags
N1 N -0.1231(5) 0.4338(3) 0.5315(2) 0.0141(14) Uiso 1 1 d .
C2 C -0.1975(6) 0.4641(5) 0.5547(2) 0.0158(17) Uiso 1 1 d .
H2 H -0.1817 0.5025 0.5737 0.019 Uiso 1 1 calc R
C3 C -0.2986(6) 0.4398(4) 0.5513(2) 0.0176(18) Uiso 1 1 d .
H3 H -0.3490 0.4612 0.5684 0.021 Uiso 1 1 calc R
C4 C -0.3241(6) 0.3831(4) 0.5223(2) 0.0161(18) Uiso 1 1 d .
H4 H -0.3916 0.3670 0.5195 0.019 Uiso 1 1 calc R
C5 C -0.2644(6) 0.2946(4) 0.4662(2) 0.0175(17) Uiso 1 1 d .
H5 H -0.3304 0.2765 0.4617 0.021 Uiso 1 1 calc R
C6 C -0.1845(6) 0.2673(4) 0.4431(2) 0.0180(18) Uiso 1 1 d .
H6 H -0.1982 0.2312 0.4225 0.022 Uiso 1 1 calc R
C7 C 0.0036(6) 0.2639(4) 0.4267(2) 0.0180(18) Uiso 1 1 d .
H7 H -0.0048 0.2271 0.4060 0.022 Uiso 1 1 calc R
C8 C 0.0998(7) 0.2923(4) 0.4359(2) 0.0170(18) Uiso 1 1 d .
H8 H 0.1565 0.2751 0.4208 0.020 Uiso 1 1 calc R
C9 C 0.1118(6) 0.3462(4) 0.4673(2) 0.0167(17) Uiso 1 1 d .
H9 H 0.1775 0.3631 0.4737 0.020 Uiso 1 1 calc R
N10 N 0.0318(5) 0.3750(3) 0.48877(17) 0.0104(13) Uiso 1 1 d .
C11 C -0.0630(6) 0.3464(4) 0.4803(2) 0.0122(17) Uiso 1 1 d .
C12 C -0.0796(6) 0.2913(4) 0.4489(2) 0.0142(17) Uiso 1 1 d .
C13 C -0.2460(6) 0.3511(4) 0.4975(2) 0.0116(16) Uiso 1 1 d .
C14 C -0.1466(6) 0.3781(4) 0.5039(2) 0.0165(18) Uiso 1 1 d .
N21 N 0.0066(5) 0.5613(3) 0.56498(19) 0.0137(14) Uiso 1 1 d .
C22 C 0.0102(6) 0.5729(4) 0.6071(2) 0.0176(18) Uiso 1 1 d .
H22 H 0.0284 0.5327 0.6245 0.021 Uiso 1 1 calc R
C23 C -0.0114(6) 0.6404(4) 0.6260(3) 0.0192(19) Uiso 1 1 d .
H23 H -0.0083 0.6449 0.6555 0.023 Uiso 1 1 calc R
C24 C -0.0377(7) 0.7018(4) 0.6014(2) 0.0176(17) Uiso 1 1 d .
H24 H -0.0547 0.7474 0.6140 0.021 Uiso 1 1 calc R
C25 C -0.0633(6) 0.7541(4) 0.5287(3) 0.0174(17) Uiso 1 1 d .
H25 H -0.0773 0.8017 0.5396 0.021 Uiso 1 1 calc R
C26 C -0.0669(6) 0.7433(5) 0.4863(3) 0.022(2) Uiso 1 1 d .
H26 H -0.0822 0.7836 0.4685 0.026 Uiso 1 1 calc R
C27 C -0.0535(6) 0.6544(5) 0.4244(2) 0.0203(19) Uiso 1 1 d .
H27 H -0.0703 0.6923 0.4053 0.024 Uiso 1 1 calc R
C28 C -0.0346(7) 0.5834(4) 0.4107(2) 0.0203(18) Uiso 1 1 d .
H28 H -0.0373 0.5723 0.3818 0.024 Uiso 1 1 calc R
C29 C -0.0108(6) 0.5266(4) 0.4402(2) 0.0187(18) Uiso 1 1 d .
H29 H 0.0012 0.4782 0.4301 0.022 Uiso 1 1 calc R
N30 N -0.0045(5) 0.5387(4) 0.48203(18) 0.0141(14) Uiso 1 1 d .
C31 C -0.0239(6) 0.6111(4) 0.4954(2) 0.0117(15) Uiso 1 1 d .
C32 C -0.0473(5) 0.6694(4) 0.4679(2) 0.0132(15) Uiso 1 1 d .
C33 C -0.0383(6) 0.6939(4) 0.5575(2) 0.0160(16) Uiso 1 1 d .
C34 C -0.0192(6) 0.6227(4) 0.5403(2) 0.0118(16) Uiso 1 1 d .
N41 N 0.0759(5) 0.3994(3) 0.58074(18) 0.0119(14) Uiso 1 1 d .
C42 C 0.0185(6) 0.3507(4) 0.6038(2) 0.0156(17) Uiso 1 1 d .
H42 H -0.0499 0.3435 0.5965 0.019 Uiso 1 1 calc R
C43 C 0.0598(6) 0.3107(4) 0.6385(2) 0.0193(19) Uiso 1 1 d .
H43 H 0.0190 0.2768 0.6534 0.023 Uiso 1 1 calc R
C44 C 0.1594(6) 0.3216(4) 0.6505(2) 0.0180(18) Uiso 1 1 d .
H44 H 0.1860 0.2965 0.6740 0.022 Uiso 1 1 calc R
C45 C 0.3259(6) 0.3853(4) 0.6361(2) 0.0185(19) Uiso 1 1 d .
H45 H 0.3562 0.3633 0.6598 0.022 Uiso 1 1 calc R
C46 C 0.3829(6) 0.4306(4) 0.6107(2) 0.0174(18) Uiso 1 1 d .
H46 H 0.4512 0.4390 0.6175 0.021 Uiso 1 1 calc R
C47 C 0.3965(7) 0.5113(4) 0.5448(2) 0.0178(18) Uiso 1 1 d .
H47 H 0.4654 0.5220 0.5494 0.021 Uiso 1 1 calc R
C48 C 0.3457(6) 0.5391(5) 0.5099(2) 0.0146(16) Uiso 1 1 d .
H48 H 0.3814 0.5682 0.4903 0.018 Uiso 1 1 calc R
C49 C 0.2440(6) 0.5252(4) 0.5033(2) 0.0166(18) Uiso 1 1 d .
H49 H 0.2133 0.5441 0.4788 0.020 Uiso 1 1 calc R
N50 N 0.1859(5) 0.4852(3) 0.5309(2) 0.0144(14) Uiso 1 1 d .
C51 C 0.2354(6) 0.4539(4) 0.5656(2) 0.0135(17) Uiso 1 1 d .
C52 C 0.3404(6) 0.4660(5) 0.5734(2) 0.0161(17) Uiso 1 1 d .
C53 C 0.2204(7) 0.3704(4) 0.6273(2) 0.0165(17) Uiso 1 1 d .
C54 C 0.1761(6) 0.4081(4) 0.5923(2) 0.0125(16) Uiso 1 1 d .
N61 N 0.2093(5) 0.9116(3) 0.65515(18) 0.0134(14) Uiso 1 1 d .
C62 C 0.2086(7) 0.9873(4) 0.6572(2) 0.0202(18) Uiso 1 1 d .
H62 H 0.2149 1.0101 0.6837 0.024 Uiso 1 1 calc R
C63 C 0.1988(6) 1.0330(5) 0.6213(2) 0.0220(19) Uiso 1 1 d .
H63 H 0.2005 1.0852 0.6240 0.026 Uiso 1 1 calc R
C64 C 0.1868(6) 1.0009(5) 0.5825(3) 0.022(2) Uiso 1 1 d .
H64 H 0.1767 1.0310 0.5586 0.027 Uiso 1 1 calc R
C65 C 0.1818(6) 0.8813(5) 0.5386(3) 0.023(2) Uiso 1 1 d .
H65 H 0.1702 0.9078 0.5136 0.027 Uiso 1 1 calc R
C66 C 0.1911(6) 0.8056(4) 0.5374(3) 0.0202(19) Uiso 1 1 d .
H66 H 0.1872 0.7810 0.5113 0.024 Uiso 1 1 calc R
C67 C 0.2220(7) 0.6843(4) 0.5759(3) 0.0233(19) Uiso 1 1 d .
H67 H 0.2195 0.6567 0.5508 0.028 Uiso 1 1 calc R
C68 C 0.2403(6) 0.6494(5) 0.6136(2) 0.024(2) Uiso 1 1 d .
H68 H 0.2537 0.5980 0.6140 0.029 Uiso 1 1 calc R
C69 C 0.2393(6) 0.6902(4) 0.6519(2) 0.0174(18) Uiso 1 1 d .
H69 H 0.2498 0.6646 0.6773 0.021 Uiso 1 1 calc R
N70 N 0.2241(5) 0.7642(3) 0.65304(18) 0.0124(13) Uiso 1 1 d .
C71 C 0.2084(6) 0.8002(4) 0.6141(2) 0.0134(16) Uiso 1 1 d .
C72 C 0.2068(6) 0.7624(4) 0.5753(2) 0.0146(17) Uiso 1 1 d .
C73 C 0.1896(6) 0.9213(5) 0.5783(2) 0.0188(19) Uiso 1 1 d .
C74 C 0.1999(6) 0.8789(4) 0.6159(2) 0.0147(17) Uiso 1 1 d .
N81 N 0.3766(5) 0.8485(3) 0.70994(19) 0.0141(15) Uiso 1 1 d .
C82 C 0.4471(6) 0.8080(4) 0.6906(2) 0.0153(18) Uiso 1 1 d .
H82 H 0.4278 0.7711 0.6713 0.018 Uiso 1 1 calc R
C83 C 0.5512(6) 0.8204(4) 0.6991(3) 0.021(2) Uiso 1 1 d .
H83 H 0.6005 0.7909 0.6857 0.026 Uiso 1 1 calc R
C84 C 0.5807(7) 0.8754(5) 0.7269(2) 0.024(2) Uiso 1 1 d .
H84 H 0.6498 0.8835 0.7324 0.028 Uiso 1 1 calc R
C85 C 0.5269(7) 0.9790(4) 0.7767(2) 0.0210(18) Uiso 1 1 d .
H85 H 0.5947 0.9908 0.7829 0.025 Uiso 1 1 calc R
C86 C 0.4503(6) 1.0180(4) 0.7957(3) 0.0226(19) Uiso 1 1 d .
H86 H 0.4664 1.0565 0.8146 0.027 Uiso 1 1 calc R
C87 C 0.2624(6) 1.0385(5) 0.8050(2) 0.0239(19) Uiso 1 1 d .
H87 H 0.2731 1.0787 0.8235 0.029 Uiso 1 1 calc R
C88 C 0.1644(7) 1.0159(5) 0.7952(3) 0.0232(19) Uiso 1 1 d .
H88 H 0.1087 1.0413 0.8067 0.028 Uiso 1 1 calc R
C89 C 0.1485(7) 0.9553(5) 0.7684(2) 0.0224(19) Uiso 1 1 d .
H89 H 0.0816 0.9395 0.7634 0.027 Uiso 1 1 calc R
N90 N 0.2242(6) 0.9190(3) 0.74945(18) 0.0154(14) Uiso 1 1 d .
C91 C 0.3238(6) 0.9419(4) 0.7593(2) 0.0137(17) Uiso 1 1 d .
C92 C 0.3448(6) 1.0011(4) 0.7873(2) 0.0177(18) Uiso 1 1 d .
C93 C 0.5052(6) 0.9200(5) 0.7472(3) 0.0184(18) Uiso 1 1 d .
C94 C 0.4025(6) 0.9024(4) 0.7380(2) 0.0115(16) Uiso 1 1 d .
N101 N 0.0623(5) 0.8153(3) 0.70782(19) 0.0115(14) Uiso 1 1 d .
C102 C -0.0143(6) 0.8461(4) 0.6846(2) 0.0153(17) Uiso 1 1 d .
H102 H 0.0013 0.8842 0.6654 0.018 Uiso 1 1 calc R
C103 C -0.1146(6) 0.8230(5) 0.6885(2) 0.0189(19) Uiso 1 1 d .
H103 H -0.1641 0.8453 0.6713 0.023 Uiso 1 1 calc R
C104 C -0.1437(7) 0.7693(5) 0.7164(2) 0.022(2) Uiso 1 1 d .
H104 H -0.2119 0.7548 0.7189 0.026 Uiso 1 1 calc R
C105 C -0.0844(7) 0.6792(5) 0.7733(3) 0.024(2) Uiso 1 1 d .
H105 H -0.1506 0.6607 0.7767 0.029 Uiso 1 1 calc R
C106 C -0.0089(6) 0.6519(4) 0.7985(2) 0.0189(18) Uiso 1 1 d .
H106 H -0.0239 0.6159 0.8190 0.023 Uiso 1 1 calc R
C107 C 0.1755(6) 0.6553(5) 0.8199(2) 0.0201(18) Uiso 1 1 d .
H107 H 0.1642 0.6219 0.8422 0.024 Uiso 1 1 calc R
C108 C 0.2711(7) 0.6828(4) 0.8122(2) 0.0219(19) Uiso 1 1 d .
H108 H 0.3254 0.6688 0.8296 0.026 Uiso 1 1 calc R
C109 C 0.2881(7) 0.7325(4) 0.7778(2) 0.0229(19) Uiso 1 1 d .
H109 H 0.3546 0.7488 0.7724 0.027 Uiso 1 1 calc R
N110 N 0.2115(5) 0.7574(3) 0.75253(18) 0.0142(14) Uiso 1 1 d .
C111 C 0.1151(6) 0.7303(4) 0.7618(2) 0.0136(17) Uiso 1 1 d .
C112 C 0.0940(6) 0.6783(4) 0.7935(2) 0.0154(17) Uiso 1 1 d .
C113 C -0.0657(6) 0.7353(4) 0.7420(2) 0.0138(17) Uiso 1 1 d .
C114 C 0.0348(6) 0.7611(4) 0.7363(2) 0.0118(15) Uiso 1 1 d .
Os1 Os 0.03020(2) 0.464668(16) 0.530068(9) 0.01113(7) Uani 1 1 d .
Os2 Os 0.21790(2) 0.835483(17) 0.704561(9) 0.01137(7) Uani 1 1 d .
P1 P 0.84766(17) 0.00485(12) 0.77889(7) 0.0178(5) Uani 1 1 d .
F11 F 0.7612(4) 0.0438(3) 0.75022(17) 0.0428(15) Uani 1 1 d .
F12 F 0.7782(4) 0.0181(3) 0.82044(15) 0.0349(13) Uani 1 1 d .
F13 F 0.9015(4) 0.0852(3) 0.78614(15) 0.0308(13) Uani 1 1 d .
F14 F 0.9334(3) -0.0341(3) 0.80792(13) 0.0212(10) Uani 1 1 d .
F15 F 0.9166(4) -0.0085(3) 0.73773(14) 0.0230(11) Uani 1 1 d .
F16 F 0.7938(4) -0.0755(3) 0.77238(14) 0.0271(12) Uani 1 1 d .
P2 P 0.91808(17) 0.14640(12) 0.55693(7) 0.0182(5) Uani 1 1 d .
F21 F 0.8417(4) 0.0870(3) 0.57894(15) 0.0321(13) Uani 1 1 d .
F22 F 0.8475(4) 0.2147(3) 0.57243(17) 0.0335(13) Uani 1 1 d .
F23 F 0.9828(4) 0.1522(3) 0.59987(14) 0.0322(13) Uani 1 1 d .
F24 F 0.9939(3) 0.2059(3) 0.53508(15) 0.0275(12) Uani 1 1 d .
F25 F 0.9896(4) 0.0782(3) 0.54150(14) 0.0262(12) Uani 1 1 d .
F26 F 0.8538(4) 0.1401(3) 0.51351(14) 0.0250(12) Uani 1 1 d .
P3 P 0.63474(17) 0.66385(14) 0.59326(6) 0.0199(5) Uani 1 1 d .
F31 F 0.5773(4) 0.6388(3) 0.55100(13) 0.0272(12) Uani 1 1 d .
F32 F 0.5265(5) 0.6890(3) 0.61380(16) 0.0386(14) Uani 1 1 d .
F33 F 0.6495(4) 0.7474(3) 0.57421(15) 0.0322(13) Uani 1 1 d .
F34 F 0.6923(5) 0.6896(3) 0.63512(16) 0.0420(16) Uani 1 1 d .
F35 F 0.7410(4) 0.6383(3) 0.57244(17) 0.0371(14) Uani 1 1 d .
F36 F 0.6193(4) 0.5813(3) 0.61203(14) 0.0298(13) Uani 1 1 d .
P4 P 0.59035(18) 0.67412(14) 0.80743(7) 0.0235(5) Uani 1 1 d .
F41 F 0.5189(4) 0.6607(3) 0.76768(17) 0.0525(17) Uani 1 1 d .
F42 F 0.5186(4) 0.7428(3) 0.82182(15) 0.0318(13) Uani 1 1 d .
F43 F 0.6588(4) 0.7321(3) 0.78075(16) 0.0424(15) Uani 1 1 d .
F44 F 0.6621(4) 0.6883(3) 0.84757(15) 0.0315(13) Uani 1 1 d .
F45 F 0.6620(4) 0.6060(3) 0.79305(18) 0.0445(15) Uani 1 1 d .
F46 F 0.5214(5) 0.6175(3) 0.83515(19) 0.0531(17) Uani 1 1 d .
O1W O 0.6443(7) 0.0078(4) 0.6642(2) 0.064(2) Uiso 1 1 d .
O2W O 0.9356(5) 0.9248(4) 0.5921(2) 0.0459(19) Uiso 1 1 d .
O3W O 0.7227(6) 0.9034(4) 0.6025(2) 0.056(2) Uiso 1 1 d .

loop_
_atom_site_aniso_label
_atom_site_aniso_U_11
_atom_site_aniso_U_22
_atom_site_aniso_U_33
_atom_site_aniso_U_23
_atom_site_aniso_U_13
_atom_site_aniso_U_12
Os1 0.00878(15) 0.01211(14) 0.01250(14) -0.00036(13) -0.00154(13) -0.00068(13)
Os2 0.00899(15) 0.01411(15) 0.01100(14) -0.00182(13) -0.00068(13) 0.00051(13)
P1 0.0129(11) 0.0188(11) 0.0217(11) 0.0034(9) 0.0034(9) 0.0023(9)
F11 0.020(3) 0.047(3) 0.061(4) 0.032(3) -0.002(3) 0.009(3)
F12 0.040(3) 0.024(3) 0.041(3) -0.002(2) 0.027(3) 0.004(3)
F13 0.038(3) 0.025(3) 0.029(3) -0.003(2) 0.009(2) -0.008(2)
F14 0.017(3) 0.025(2) 0.022(2) 0.007(2) -0.0046(19) -0.008(2)
F15 0.024(3) 0.027(3) 0.018(2) -0.002(2) 0.005(2) -0.003(2)
F16 0.017(3) 0.030(3) 0.034(3) 0.006(2) -0.014(2) -0.013(2)
P2 0.0117(11) 0.0248(13) 0.0182(11) -0.0033(9) 0.0007(9) -0.0009(9)
F21 0.034(3) 0.037(3) 0.025(3) 0.001(2) 0.002(2) -0.012(3)
F22 0.018(3) 0.030(3) 0.053(4) -0.018(3) 0.005(3) 0.004(2)
F23 0.031(3) 0.041(3) 0.025(3) -0.003(2) -0.010(2) -0.004(3)
F24 0.014(3) 0.037(3) 0.031(3) 0.007(2) 0.002(2) -0.006(2)
F25 0.018(3) 0.030(3) 0.031(3) -0.006(2) -0.004(2) 0.008(2)
F26 0.012(3) 0.035(3) 0.028(3) 0.003(2) -0.006(2) 0.000(2)
P3 0.0205(12) 0.0224(11) 0.0169(11) -0.0020(10) -0.0018(9) 0.0053(10)
F31 0.027(3) 0.039(3) 0.015(2) 0.006(2) -0.004(2) -0.003(2)
F32 0.039(3) 0.038(3) 0.039(3) 0.005(3) 0.021(3) 0.011(3)
F33 0.035(3) 0.026(3) 0.036(3) 0.006(2) -0.002(3) 0.000(2)
F34 0.067(5) 0.029(3) 0.029(3) -0.003(2) -0.028(3) 0.012(3)
F35 0.017(3) 0.036(3) 0.059(4) -0.009(3) 0.002(2) 0.004(2)
F36 0.048(4) 0.026(3) 0.015(2) 0.000(2) -0.003(2) 0.004(2)
P4 0.0131(12) 0.0308(13) 0.0265(12) -0.0054(11) -0.0020(9) 0.0036(10)
F41 0.044(4) 0.058(4) 0.055(4) -0.035(3) -0.033(3) 0.027(3)
F42 0.019(3) 0.037(3) 0.040(3) -0.018(2) -0.006(2) 0.012(2)
F43 0.027(3) 0.063(4) 0.038(3) 0.017(3) 0.004(3) 0.009(3)
F44 0.025(3) 0.036(3) 0.033(3) 0.006(2) -0.010(2) -0.001(2)
F45 0.038(3) 0.051(4) 0.044(3) -0.018(3) -0.009(3) 0.027(3)
F46 0.037(4) 0.049(4) 0.073(4) 0.008(3) 0.007(3) -0.013(3)

loop_
_atom_type_symbol
_atom_type_description
_atom_type_scat_dispersion_real
_atom_type_scat_dispersion_imag
_atom_type_scat_source
C C 0.0033 0.0016 'International Tables Vol C Tables 4.2.6.8 and 6.1.1.4'
H H 0.0000 0.0000 'International Tables Vol C Tables 4.2.6.8 and 6.1.1.4'
N N 0.0061 0.0033 'International Tables Vol C Tables 4.2.6.8 and 6.1.1.4'
F F 0.0171 0.0103 'International Tables Vol C Tables 4.2.6.8 and 6.1.1.4'
P P 0.1023 0.0942 'International Tables Vol C Tables 4.2.6.8 and 6.1.1.4'
Os Os -1.2165 7.6030 'International Tables Vol C Tables 4.2.6.8 and 6.1.1.4'
O O 0.0106 0.0060 'International Tables Vol C Tables 4.2.6.8 and 6.1.1.4'

loop_
_geom_angle_atom_site_label_1
_geom_angle_atom_site_label_2
_geom_angle_atom_site_label_3
_geom_angle
C2 N1 C14 118.9(7)
C2 N1 Os1 127.6(5)
C14 N1 Os1 113.5(5)
N1 C2 C3 121.7(7)
C2 C3 C4 119.9(8)
C3 C4 C13 118.7(7)
C6 C5 C13 119.3(7)
C5 C6 C12 123.7(8)
C12 C7 C8 118.8(8)
C7 C8 C9 120.2(8)
N10 C9 C8 122.2(7)
C9 N10 C11 117.7(6)
C9 N10 Os1 128.3(5)
C11 N10 Os1 113.8(5)
N10 C11 C12 122.4(7)
N10 C11 C14 116.3(7)
C12 C11 C14 121.2(7)
C7 C12 C11 118.6(7)
C7 C12 C6 125.5(7)
C11 C12 C6 116.0(7)
C14 C13 C4 117.1(7)
C14 C13 C5 119.8(7)
C4 C13 C5 123.1(7)
N1 C14 C13 123.6(7)
N1 C14 C11 116.5(7)
C13 C14 C11 119.8(7)
C22 N21 C34 116.3(6)
C22 N21 Os1 130.4(5)
C34 N21 Os1 113.3(5)
N21 C22 C23 123.8(7)
C22 C23 C24 120.0(7)
C23 C24 C33 118.7(7)
C26 C25 C33 121.7(7)
C25 C26 C32 120.9(8)
C28 C27 C32 118.6(8)
C27 C28 C29 119.9(7)
N30 C29 C28 123.2(7)
C29 N30 C31 116.1(6)
C29 N30 Os1 129.4(5)
C31 N30 Os1 114.5(4)
N30 C31 C32 123.3(6)
N30 C31 C34 115.5(6)
C32 C31 C34 121.2(7)
C31 C32 C27 118.8(7)
C31 C32 C26 117.8(7)
C27 C32 C26 123.3(7)
C24 C33 C34 118.3(7)
C24 C33 C25 123.5(7)
C34 C33 C25 118.1(7)
N21 C34 C33 122.9(6)
N21 C34 C31 116.8(6)
C33 C34 C31 120.3(6)
C42 N41 C54 117.3(6)
C42 N41 Os1 127.8(5)
C54 N41 Os1 114.8(5)
N41 C42 C43 121.6(8)
C44 C43 C42 120.4(8)
C43 C44 C53 119.3(8)
C46 C45 C53 121.7(8)
C45 C46 C52 121.8(8)
C48 C47 C52 117.6(8)
C49 C48 C47 121.7(8)
N50 C49 C48 122.8(7)
C49 N50 C51 117.1(7)
C49 N50 Os1 129.5(5)
C51 N50 Os1 113.4(5)
N50 C51 C54 116.6(7)
N50 C51 C52 121.9(7)
C54 C51 C52 121.5(7)
C51 C52 C47 118.8(7)
C51 C52 C46 116.6(7)
C47 C52 C46 124.6(8)
C44 C53 C54 118.2(8)
C44 C53 C45 124.6(7)
C54 C53 C45 117.2(7)
N41 C54 C51 115.7(7)
N41 C54 C53 123.1(7)
C51 C54 C53 121.1(7)
C62 N61 C74 117.7(6)
C62 N61 Os2 128.3(5)
C74 N61 Os2 114.0(5)
N61 C62 C63 123.0(7)
C64 C63 C62 119.5(8)
C63 C64 C73 119.9(8)
C66 C65 C73 120.8(8)
C65 C66 C72 121.5(8)
C68 C67 C72 119.4(7)
C67 C68 C69 120.6(8)
N70 C69 C68 122.3(7)
C69 N70 C71 116.8(6)
C69 N70 Os2 129.5(5)
C71 N70 Os2 113.7(4)
C72 C71 N70 123.3(6)
C72 C71 C74 121.0(7)
N70 C71 C74 115.6(6)
C71 C72 C67 117.6(7)
C71 C72 C66 118.1(7)
C67 C72 C66 124.3(7)
C74 C73 C64 117.3(7)
C74 C73 C65 117.9(7)
C64 C73 C65 124.8(8)
N61 C74 C71 116.8(7)
N61 C74 C73 122.5(7)
C71 C74 C73 120.5(7)
C82 N81 C94 121.1(7)
C82 N81 Os2 126.5(5)
C94 N81 Os2 112.3(5)
N81 C82 C83 120.3(7)
C84 C83 C82 120.4(8)
C83 C84 C93 119.5(8)
C86 C85 C93 121.0(8)
C85 C86 C92 121.2(8)
C88 C87 C92 119.4(8)
C87 C88 C89 120.3(8)
N90 C89 C88 122.8(8)
C89 N90 C91 117.1(7)
C89 N90 Os2 129.3(6)
C91 N90 Os2 113.6(5)
N90 C91 C92 122.7(7)
N90 C91 C94 115.3(7)
C92 C91 C94 122.0(7)
C87 C92 C91 117.7(8)
C87 C92 C86 124.8(8)
C91 C92 C86 117.5(8)
C94 C93 C84 116.4(7)
C94 C93 C85 119.1(7)
C84 C93 C85 124.5(8)
N81 C94 C93 122.2(7)
N81 C94 C91 118.8(7)
C93 C94 C91 119.0(7)
C102 N101 C114 116.4(7)
C102 N101 Os2 129.1(5)
C114 N101 Os2 114.5(5)
N101 C102 C103 122.3(7)
C104 C103 C102 122.3(8)
C103 C104 C113 117.6(8)
C106 C105 C113 122.0(8)
C105 C106 C112 120.2(8)
C108 C107 C112 118.8(8)
C107 C108 C109 120.3(8)
N110 C109 C108 122.5(9)
C109 N110 C111 115.9(7)
C109 N110 Os2 128.5(6)
C111 N110 Os2 115.5(5)
N110 C111 C112 124.5(7)
N110 C111 C114 114.6(7)
C112 C111 C114 120.9(7)
C111 C112 C107 117.8(7)
C111 C112 C106 118.9(7)
C107 C112 C106 123.3(7)
C114 C113 C105 118.6(7)
C114 C113 C104 117.1(7)
C105 C113 C104 124.3(8)
N101 C114 C113 124.2(7)
N101 C114 C111 116.5(7)
C113 C114 C111 119.3(7)
N30 Os1 N10 92.0(2)
N30 Os1 N41 173.7(2)
N10 Os1 N41 92.8(2)
N30 Os1 N21 79.9(2)
N10 Os1 N21 169.6(2)
N41 Os1 N21 95.8(2)
N30 Os1 N50 96.5(2)
N10 Os1 N50 97.7(3)
N41 Os1 N50 78.7(2)
N21 Os1 N50 89.6(2)
N30 Os1 N1 88.4(2)
N10 Os1 N1 79.6(3)
N41 Os1 N1 96.6(2)
N21 Os1 N1 93.7(2)
N50 Os1 N1 174.5(2)
N90 Os2 N110 89.2(2)
N90 Os2 N70 170.4(2)
N110 Os2 N70 99.4(2)
N90 Os2 N61 92.6(2)
N110 Os2 N61 174.3(3)
N70 Os2 N61 79.2(2)
N90 Os2 N101 97.5(3)
N110 Os2 N101 78.8(3)
N70 Os2 N101 88.3(3)
N61 Os2 N101 95.6(3)
N90 Os2 N81 79.9(3)
N110 Os2 N81 93.2(3)
N70 Os2 N81 95.3(3)
N61 Os2 N81 92.4(3)
N101 Os2 N81 171.7(2)
F15 P1 F14 90.2(3)
F15 P1 F11 90.3(3)
F14 P1 F11 179.5(3)
F15 P1 F16 90.6(3)
F14 P1 F16 89.7(3)
F11 P1 F16 90.2(3)
F15 P1 F13 90.0(3)
F14 P1 F13 89.9(3)
F11 P1 F13 90.2(3)
F16 P1 F13 179.2(3)
F15 P1 F12 179.8(3)
F14 P1 F12 89.7(3)
F11 P1 F12 89.8(3)
F16 P1 F12 89.2(3)
F13 P1 F12 90.1(3)
F23 P2 F22 89.9(3)
F23 P2 F24 89.6(3)
F22 P2 F24 89.1(3)
F23 P2 F25 89.8(3)
F22 P2 F25 179.6(3)
F24 P2 F25 90.6(3)
F23 P2 F26 179.4(3)
F22 P2 F26 90.6(3)
F24 P2 F26 90.3(3)
F25 P2 F26 89.7(3)
F23 P2 F21 90.4(3)
F22 P2 F21 90.6(3)
F24 P2 F21 179.7(3)
F25 P2 F21 89.7(3)
F26 P2 F21 89.8(3)
F34 P3 F31 179.4(3)
F34 P3 F36 91.1(3)
F31 P3 F36 89.5(3)
F34 P3 F35 90.6(3)
F31 P3 F35 89.3(3)
F36 P3 F35 90.0(3)
F34 P3 F33 89.2(3)
F31 P3 F33 90.2(3)
F36 P3 F33 179.6(3)
F35 P3 F33 90.4(3)
F34 P3 F32 90.1(3)
F31 P3 F32 90.0(3)
F36 P3 F32 89.8(3)
F35 P3 F32 179.2(3)
F33 P3 F32 89.9(3)
F41 P4 F44 179.5(3)
F41 P4 F45 90.5(3)
F44 P4 F45 90.0(3)
F41 P4 F43 90.7(3)
F44 P4 F43 89.2(3)
F45 P4 F43 90.8(3)
F41 P4 F42 89.6(3)
F44 P4 F42 90.0(3)
F45 P4 F42 179.8(4)
F43 P4 F42 89.0(3)
F41 P4 F46 90.2(4)
F44 P4 F46 89.9(3)
F45 P4 F46 90.4(3)
F43 P4 F46 178.6(3)
F42 P4 F46 89.8(3)

loop_
_geom_bond_atom_site_label_1
_geom_bond_atom_site_label_2
_geom_bond_distance
N1 C2 1.329(9)
N1 C14 1.352(9)
N1 Os1 2.075(6)
C2 C3 1.392(11)
C3 C4 1.400(10)
C4 C13 1.404(10)
C5 C6 1.360(11)
C5 C13 1.425(10)
C6 C12 1.445(11)
C7 C12 1.377(10)
C7 C8 1.383(11)
C8 C9 1.385(10)
C9 N10 1.345(9)
N10 C11 1.364(9)
N10 Os1 2.055(6)
C11 C12 1.408(10)
C11 C14 1.434(10)
C13 C14 1.398(11)
N21 C22 1.340(9)
N21 C34 1.379(9)
N21 Os1 2.061(6)
C22 C23 1.368(10)
C23 C24 1.381(10)
C24 C33 1.388(10)
C25 C26 1.346(10)
C25 C33 1.439(10)
C26 C32 1.457(11)
C27 C28 1.356(11)
C27 C32 1.395(10)
C28 C29 1.404(10)
C29 N30 1.335(9)
N30 C31 1.376(9)
N30 Os1 2.053(6)
C31 C32 1.384(10)
C31 C34 1.428(9)
C33 C34 1.397(10)
N41 C42 1.355(9)
N41 C54 1.367(9)
N41 Os1 2.058(6)
C42 C43 1.410(10)
C43 C44 1.368(11)
C44 C53 1.384(11)
C45 C46 1.355(11)
C45 C53 1.429(11)
C46 C52 1.443(10)
C47 C48 1.374(10)
C47 C52 1.411(11)
C48 C49 1.366(10)
C49 N50 1.353(9)
N50 C51 1.385(9)
N50 Os1 2.065(6)
C51 C54 1.401(10)
C51 C52 1.409(10)
C53 C54 1.411(10)
N61 C62 1.346(9)
N61 C74 1.370(9)
N61 Os2 2.062(6)
C62 C63 1.397(10)
C63 C64 1.355(11)
C64 C73 1.421(10)
C65 C66 1.351(10)
C65 C73 1.440(11)
C66 C72 1.433(10)
C67 C68 1.357(10)
C67 C72 1.401(10)
C68 C69 1.406(10)
C69 N70 1.330(9)
N70 C71 1.397(9)
N70 Os2 2.057(6)
C71 C72 1.393(10)
C71 C74 1.404(9)
C73 C74 1.406(10)
N81 C82 1.316(9)
N81 C94 1.346(9)
N81 Os2 2.091(6)
C82 C83 1.401(11)
C83 C84 1.366(11)
C84 C93 1.418(11)
C85 C86 1.357(11)
C85 C93 1.426(11)
C86 C92 1.434(11)
C87 C88 1.375(11)
C87 C92 1.383(11)
C88 C89 1.383(11)
C89 N90 1.321(10)
N90 C91 1.396(10)
N90 Os2 2.050(6)
C91 C92 1.398(10)
C91 C94 1.411(10)
C93 C94 1.407(11)
N101 C102 1.353(9)
N101 C114 1.363(9)
N101 Os2 2.065(6)
C102 C103 1.378(11)
C103 C104 1.350(11)
C104 C113 1.430(11)
C105 C106 1.353(11)
C105 C113 1.423(11)
C106 C112 1.432(10)
C107 C108 1.361(11)
C107 C112 1.410(11)
C108 C109 1.414(10)
C109 N110 1.352(10)
N110 C111 1.378(10)
N110 Os2 2.050(6)
C111 C112 1.385(10)
C111 C114 1.429(10)
C113 C114 1.401(11)
P1 F15 1.594(5)
P1 F14 1.601(5)
P1 F11 1.601(5)
P1 F16 1.604(5)
P1 F13 1.607(5)
P1 F12 1.607(5)
P2 F23 1.595(5)
P2 F22 1.600(5)
P2 F24 1.603(5)
P2 F25 1.604(5)
P2 F26 1.606(5)
P2 F21 1.608(5)
P3 F34 1.582(5)
P3 F31 1.589(5)
P3 F36 1.594(5)
P3 F35 1.599(5)
P3 F33 1.613(5)
P3 F32 1.617(6)
P4 F41 1.577(5)
P4 F44 1.591(5)
P4 F45 1.596(5)
P4 F43 1.601(6)
P4 F42 1.603(5)
P4 F46 1.607(6)
